data_4075539
loop_
_publ_author_name
'Ionkin, Alex S.'
'Marshall, William J.'
'Fish, Brian M.'

_publ_section_title
;
 Divalent Germanium and Tin Compounds Stabilized by Sterically Bulky
 P&#x2227;O, PO&#x2227;O, PS&#x2227;O, and PN&#x2227;O Ligands:&#x00A0;
 Synthesis and First Insights into Catalytic Application to Polyurethane
 Systems&#x2020;
;
_journal_issue 17
_journal_name_full Organometallics
_journal_page_first 4170
_journal_paper_doi 10.1021/om060355c
_journal_volume 25
_journal_year 2006
_chemical_formula_sum 'C24 H40 F12 O2 P2 Sn'
_chemical_formula_weight 769.19
_chemical_name_systematic
;
 ?
;
_space_group_IT_number 2
_symmetry_cell_setting triclinic
_symmetry_space_group_name_Hall '-P 1'
_symmetry_space_group_name_H-M 'P -1'
_atom_sites_solution_hydrogens geom
_atom_sites_solution_primary direct
_atom_sites_solution_secondary difmap
_audit_creation_method SHELXL-97
_cell_angle_alpha 71.845(8)
_cell_angle_beta 89.785(8)
_cell_angle_gamma 77.397(8)
_cell_formula_units_Z 4
_cell_length_a 10.976(4)
_cell_length_b 16.162(4)
_cell_length_c 19.627(4)
_cell_measurement_temperature 293(2)
_cell_volume 3220.9(16)
_computing_cell_refinement 'Bruker XSCANS'
_computing_data_collection 'Bruker XSCANS'
_computing_data_reduction 'Bruker SHELXTL'
_computing_molecular_graphics 'Bruker SHELXTL'
_computing_publication_material 'Bruker SHELXTL'
_computing_structure_refinement 'SHELXL-97 (Sheldrick, 1997)'
_computing_structure_solution 'SHELXS-97 (Sheldrick, 1990)'
_diffrn_ambient_temperature 293(2)
_diffrn_measured_fraction_theta_full 0.967
_diffrn_measured_fraction_theta_max 0.967
_diffrn_measurement_device_type 'Bruker P4'
_diffrn_measurement_method '\w scans'
_diffrn_radiation_monochromator graphite
_diffrn_radiation_source 'fine-focus sealed tube'
_diffrn_radiation_type MoK\a
_diffrn_radiation_wavelength 0.71073
_diffrn_reflns_av_R_equivalents 0.0220
_diffrn_reflns_av_sigmaI/netI 0.0422
_diffrn_reflns_limit_h_max 14
_diffrn_reflns_limit_h_min -14
_diffrn_reflns_limit_k_max 21
_diffrn_reflns_limit_k_min -19
_diffrn_reflns_limit_l_max 26
_diffrn_reflns_limit_l_min -23
_diffrn_reflns_number 23573
_diffrn_reflns_theta_full 28.42
_diffrn_reflns_theta_max 28.42
_diffrn_reflns_theta_min 1.09
_exptl_absorpt_coefficient_mu 0.983
_exptl_absorpt_correction_type none
_exptl_crystal_colour colourless
_exptl_crystal_density_diffrn 1.586
_exptl_crystal_density_method 'not measured'
_exptl_crystal_description iregblok
_exptl_crystal_F_000 1552
_exptl_crystal_size_max 0.500
_exptl_crystal_size_mid 0.470
_exptl_crystal_size_min 0.450
_refine_diff_density_max 5.982
_refine_diff_density_min -1.660
_refine_diff_density_rms 0.143
_refine_ls_extinction_method none
_refine_ls_goodness_of_fit_ref 1.051
_refine_ls_hydrogen_treatment riding
_refine_ls_matrix_type full
_refine_ls_number_parameters 765
_refine_ls_number_reflns 15685
_refine_ls_number_restraints 0
_refine_ls_restrained_S_all 1.051
_refine_ls_R_factor_all 0.0649
_refine_ls_R_factor_gt 0.0522
_refine_ls_shift/su_max 0.001
_refine_ls_shift/su_mean 0.000
_refine_ls_structure_factor_coef Fsqd
_refine_ls_weighting_details 'calc w=1/[\s^2^(Fo^2^)+(0.0779P)^2^+8.6580P] where P=(Fo^2^+2Fc^2^)/3'
_refine_ls_weighting_scheme calc
_refine_ls_wR_factor_gt 0.1425
_refine_ls_wR_factor_ref 0.1510
_reflns_number_gt 12241
_reflns_number_total 15685
_reflns_threshold_expression >2sigma(I)
_cod_data_source_file om060355csi20060421_013607.cif
_cod_data_source_block 05034
_cod_depositor_comments
;
The following automatic conversions were performed:

'_symmetry_cell_setting' value 'Triclinic' changed to 'triclinic'
according to /home/saulius/struct/CIF-dictionaries/cif_core.dic
dictionary named 'cif_core.dic' version 2.4.1 from 2010-06-29.

Automatic conversion script
Id: cif_fix_values 1715 2011-07-08 13:25:40Z adriana 
;
_cod_original_sg_symbol_H-M P-1
_cod_database_code 4075539

loop_
_symmetry_equiv_pos_as_xyz
'x, y, z'
'-x, -y, -z'

loop_
_atom_site_label
_atom_site_type_symbol
_atom_site_fract_x
_atom_site_fract_y
_atom_site_fract_z
_atom_site_U_iso_or_equiv
_atom_site_adp_type
_atom_site_occupancy
_atom_site_symmetry_multiplicity
_atom_site_calc_flag
_atom_site_refinement_flags
Sn25 Sn 0.14005(2) 0.330261(16) 0.414131(14) 0.01737(8) Uani 1 1 d .
P25 P -0.00305(9) 0.26066(7) 0.53060(5) 0.0191(2) Uani 1 1 d .
P26 P 0.33076(9) 0.25884(7) 0.33652(5) 0.0189(2) Uani 1 1 d .
F25 F -0.2799(3) 0.3271(2) 0.34728(19) 0.0503(9) Uani 1 1 d .
F26 F -0.1324(4) 0.3313(2) 0.27679(16) 0.0547(9) Uani 1 1 d .
F27 F -0.1388(3) 0.39650(18) 0.35621(16) 0.0368(6) Uani 1 1 d .
F28 F -0.2155(3) 0.1481(2) 0.38919(19) 0.0472(8) Uani 1 1 d .
F29 F -0.0698(3) 0.1565(2) 0.31546(17) 0.0461(8) Uani 1 1 d .
F30 F -0.0247(3) 0.08168(19) 0.42646(17) 0.0402(7) Uani 1 1 d .
F31 F 0.4100(4) 0.3458(2) 0.54739(17) 0.0535(9) Uani 1 1 d .
F32 F 0.4714(3) 0.0909(2) 0.53524(17) 0.0434(7) Uani 1 1 d .
F33 F 0.4648(3) 0.1713(2) 0.60374(15) 0.0498(8) Uani 1 1 d .
F34 F 0.6163(3) 0.1615(2) 0.53537(17) 0.0492(8) Uani 1 1 d .
F35 F 0.5611(3) 0.3391(2) 0.4784(2) 0.0527(9) Uani 1 1 d .
F36 F 0.3740(3) 0.40589(19) 0.43378(16) 0.0362(6) Uani 1 1 d .
O25 O 0.0489(3) 0.23986(19) 0.38859(15) 0.0211(6) Uani 1 1 d .
O26 O 0.2929(3) 0.2473(2) 0.48766(15) 0.0223(6) Uani 1 1 d .
C25 C -0.0754(4) 0.2388(3) 0.3992(2) 0.0210(8) Uani 1 1 d .
C26 C -0.1155(4) 0.2316(3) 0.4768(2) 0.0216(8) Uani 1 1 d .
H26A H -0.1235 0.1710 0.5012 0.026 Uiso 1 1 calc R
H26B H -0.1970 0.2713 0.4738 0.026 Uiso 1 1 calc R
C27 C -0.1572(4) 0.3231(3) 0.3440(2) 0.0282(9) Uani 1 1 d .
C28 C -0.0963(4) 0.1556(3) 0.3818(3) 0.0305(10) Uani 1 1 d .
C29 C -0.0977(4) 0.3484(3) 0.5661(3) 0.0300(9) Uani 1 1 d .
C30 C -0.1664(5) 0.4249(3) 0.5011(3) 0.0377(11) Uani 1 1 d .
H30A H -0.2095 0.4736 0.5166 0.057 Uiso 1 1 calc R
H30B H -0.2257 0.4043 0.4785 0.057 Uiso 1 1 calc R
H30C H -0.1070 0.4449 0.4674 0.057 Uiso 1 1 calc R
C31 C -0.1939(5) 0.3180(4) 0.6185(3) 0.0425(13) Uani 1 1 d .
H31A H -0.2511 0.3693 0.6239 0.064 Uiso 1 1 calc R
H31B H -0.1520 0.2814 0.6643 0.064 Uiso 1 1 calc R
H31C H -0.2393 0.2840 0.6002 0.064 Uiso 1 1 calc R
C32 C -0.0043(5) 0.3844(4) 0.6010(3) 0.0416(12) Uani 1 1 d .
H32A H -0.0481 0.4362 0.6124 0.062 Uiso 1 1 calc R
H32B H 0.0579 0.4005 0.5681 0.062 Uiso 1 1 calc R
H32C H 0.0354 0.3391 0.6441 0.062 Uiso 1 1 calc R
C33 C 0.0626(4) 0.1524(3) 0.6044(2) 0.0271(9) Uani 1 1 d .
C34 C -0.0353(5) 0.1044(4) 0.6445(3) 0.0401(12) Uani 1 1 d .
H34A H 0.0061 0.0473 0.6774 0.060 Uiso 1 1 calc R
H34B H -0.0901 0.0958 0.6106 0.060 Uiso 1 1 calc R
H34C H -0.0832 0.1400 0.6707 0.060 Uiso 1 1 calc R
C35 C 0.1478(6) 0.1686(4) 0.6587(3) 0.0423(12) Uani 1 1 d .
H35A H 0.1889 0.1123 0.6928 0.063 Uiso 1 1 calc R
H35B H 0.0983 0.2052 0.6836 0.063 Uiso 1 1 calc R
H35C H 0.2094 0.1984 0.6337 0.063 Uiso 1 1 calc R
C36 C 0.1445(4) 0.0918(3) 0.5672(2) 0.0304(9) Uani 1 1 d .
H36A H 0.1804 0.0349 0.6021 0.046 Uiso 1 1 calc R
H36B H 0.2101 0.1193 0.5451 0.046 Uiso 1 1 calc R
H36C H 0.0941 0.0834 0.5311 0.046 Uiso 1 1 calc R
C37 C 0.4161(4) 0.2479(3) 0.4774(2) 0.0225(8) Uani 1 1 d .
C38 C 0.4612(4) 0.2368(3) 0.4039(2) 0.0231(8) Uani 1 1 d .
H38A H 0.5104 0.1764 0.4126 0.028 Uiso 1 1 calc R
H38B H 0.5150 0.2776 0.3845 0.028 Uiso 1 1 calc R
C39 C 0.4924(4) 0.1674(4) 0.5383(2) 0.0331(10) Uani 1 1 d .
C40 C 0.4417(4) 0.3338(3) 0.4849(2) 0.0296(9) Uani 1 1 d .
C41 C 0.3419(4) 0.1473(3) 0.3229(2) 0.0268(9) Uani 1 1 d .
C42 C 0.3023(5) 0.0881(3) 0.3926(3) 0.0313(10) Uani 1 1 d .
H42A H 0.2974 0.0318 0.3872 0.047 Uiso 1 1 calc R
H42B H 0.2219 0.1172 0.4031 0.047 Uiso 1 1 calc R
H42C H 0.3627 0.0780 0.4312 0.047 Uiso 1 1 calc R
C43 C 0.2468(6) 0.1577(4) 0.2616(3) 0.0417(12) Uani 1 1 d .
H43A H 0.2386 0.0997 0.2618 0.063 Uiso 1 1 calc R
H43B H 0.2754 0.1882 0.2164 0.063 Uiso 1 1 calc R
H43C H 0.1670 0.1917 0.2684 0.063 Uiso 1 1 calc R
C44 C 0.4729(5) 0.1003(4) 0.3086(3) 0.0465(13) Uani 1 1 d .
H44A H 0.4705 0.0424 0.3058 0.070 Uiso 1 1 calc R
H44B H 0.5318 0.0936 0.3471 0.070 Uiso 1 1 calc R
H44C H 0.4980 0.1356 0.2641 0.070 Uiso 1 1 calc R
C45 C 0.3642(4) 0.3443(3) 0.2539(2) 0.0259(9) Uani 1 1 d .
C46 C 0.3782(5) 0.4259(3) 0.2750(3) 0.0358(11) Uani 1 1 d .
H46A H 0.3844 0.4739 0.2325 0.054 Uiso 1 1 calc R
H46B H 0.4525 0.4102 0.3062 0.054 Uiso 1 1 calc R
H46C H 0.3066 0.4445 0.2993 0.054 Uiso 1 1 calc R
C47 C 0.4797(5) 0.3137(4) 0.2166(3) 0.0390(12) Uani 1 1 d .
H47A H 0.4960 0.3641 0.1793 0.059 Uiso 1 1 calc R
H47B H 0.4652 0.2698 0.1960 0.059 Uiso 1 1 calc R
H47C H 0.5505 0.2880 0.2511 0.059 Uiso 1 1 calc R
C48 C 0.2478(5) 0.3758(4) 0.2007(3) 0.0358(11) Uani 1 1 d .
H48A H 0.2576 0.4259 0.1608 0.054 Uiso 1 1 calc R
H48B H 0.1748 0.3934 0.2246 0.054 Uiso 1 1 calc R
H48C H 0.2384 0.3279 0.1836 0.054 Uiso 1 1 calc R
Sn1 Sn 0.35940(2) 0.669051(17) 0.083282(14) 0.01761(8) Uani 1 1 d .
P1 P 0.16957(9) 0.74025(7) -0.03147(5) 0.0197(2) Uani 1 1 d .
P2 P 0.50294(9) 0.73759(7) 0.16437(5) 0.0197(2) Uani 1 1 d .
F1 F 0.0878(4) 0.6588(3) 0.22409(16) 0.0558(9) Uani 1 1 d .
F2 F -0.0623(3) 0.6636(2) 0.15263(19) 0.0509(9) Uani 1 1 d .
F3 F 0.1241(3) 0.59679(18) 0.14244(16) 0.0377(6) Uani 1 1 d .
F4 F 0.0358(3) 0.8329(2) 0.18872(18) 0.0507(8) Uani 1 1 d .
F5 F -0.1166(3) 0.8422(2) 0.1161(2) 0.0500(8) Uani 1 1 d .
F6 F 0.0289(3) 0.9111(2) 0.07842(18) 0.0442(7) Uani 1 1 d .
F7 F 0.5269(3) 0.91679(19) -0.03146(17) 0.0426(7) Uani 1 1 d .
F8 F 0.5701(3) 0.8429(2) -0.10464(15) 0.0474(8) Uani 1 1 d .
F9 F 0.7178(3) 0.8490(2) -0.03572(18) 0.0499(8) Uani 1 1 d .
F10 F 0.6378(3) 0.60157(18) 0.05688(16) 0.0371(6) Uani 1 1 d .
F11 F 0.6355(4) 0.6686(2) -0.05475(17) 0.0539(9) Uani 1 1 d .
F12 F 0.7813(3) 0.6700(2) 0.0163(2) 0.0542(9) Uani 1 1 d .
O1 O 0.2082(3) 0.7539(2) 0.11312(15) 0.0225(6) Uani 1 1 d .
O2 O 0.4522(3) 0.75841(19) 0.01141(15) 0.0214(6) Uani 1 1 d .
C1 C 0.0839(4) 0.7542(3) 0.1029(2) 0.0228(8) Uani 1 1 d .
C2 C 0.0384(4) 0.7636(3) 0.0243(2) 0.0234(8) Uani 1 1 d .
H2A H -0.0109 0.8238 0.0016 0.028 Uiso 1 1 calc R
H2B H -0.0153 0.7225 0.0267 0.028 Uiso 1 1 calc R
C3 C 0.0567(4) 0.6684(3) 0.1563(2) 0.0302(9) Uani 1 1 d .
C4 C 0.0077(4) 0.8352(4) 0.1223(3) 0.0334(10) Uani 1 1 d .
C5 C 0.1350(4) 0.6537(3) -0.0694(2) 0.0275(9) Uani 1 1 d .
C6 C 0.1231(5) 0.5729(3) -0.0057(3) 0.0358(11) Uani 1 1 d .
H6A H 0.1140 0.5249 -0.0229 0.054 Uiso 1 1 calc R
H6B H 0.0510 0.5892 0.0192 0.054 Uiso 1 1 calc R
H6C H 0.1967 0.5540 0.0265 0.054 Uiso 1 1 calc R
C7 C 0.0190(5) 0.6841(4) -0.1205(3) 0.0414(12) Uani 1 1 d .
H7A H 0.0028 0.6339 -0.1322 0.062 Uiso 1 1 calc R
H7B H 0.0319 0.7287 -0.1637 0.062 Uiso 1 1 calc R
H7C H -0.0513 0.7088 -0.0981 0.062 Uiso 1 1 calc R
C8 C 0.2505(5) 0.6224(4) -0.1066(3) 0.0374(11) Uani 1 1 d .
H8A H 0.2403 0.5727 -0.1212 0.056 Uiso 1 1 calc R
H8B H 0.3233 0.6043 -0.0739 0.056 Uiso 1 1 calc R
H8C H 0.2604 0.6705 -0.1481 0.056 Uiso 1 1 calc R
C9 C 0.1600(4) 0.8512(3) -0.1035(2) 0.0280(9) Uani 1 1 d .
C10 C 0.0299(5) 0.8980(4) -0.1418(3) 0.0443(13) Uani 1 1 d .
H10A H 0.0317 0.9569 -0.1727 0.067 Uiso 1 1 calc R
H10B H -0.0302 0.9024 -0.1067 0.067 Uiso 1 1 calc R
H10C H 0.0069 0.8641 -0.1700 0.067 Uiso 1 1 calc R
C11 C 0.2552(6) 0.8400(4) -0.1591(3) 0.0439(13) Uani 1 1 d .
H11A H 0.2653 0.8978 -0.1881 0.066 Uiso 1 1 calc R
H11B H 0.2259 0.8105 -0.1891 0.066 Uiso 1 1 calc R
H11C H 0.3342 0.8048 -0.1347 0.066 Uiso 1 1 calc R
C12 C 0.1997(5) 0.9109(3) -0.0643(3) 0.0328(10) Uani 1 1 d .
H12A H 0.2000 0.9683 -0.0983 0.049 Uiso 1 1 calc R
H12B H 0.2821 0.8834 -0.0413 0.049 Uiso 1 1 calc R
H12C H 0.1418 0.9184 -0.0287 0.049 Uiso 1 1 calc R
C13 C 0.5763(4) 0.7589(3) 0.0211(2) 0.0211(8) Uani 1 1 d .
C14 C 0.6163(4) 0.7662(3) 0.0957(2) 0.0230(8) Uani 1 1 d .
H14A H 0.6245 0.8267 0.0889 0.028 Uiso 1 1 calc R
H14B H 0.6976 0.7263 0.1130 0.028 Uiso 1 1 calc R
C15 C 0.5978(5) 0.8420(3) -0.0381(3) 0.0332(10) Uani 1 1 d .
C16 C 0.6586(4) 0.6749(3) 0.0094(2) 0.0288(9) Uani 1 1 d .
C17 C 0.5970(4) 0.6495(3) 0.2442(2) 0.0291(9) Uani 1 1 d .
C18 C 0.5054(5) 0.6144(4) 0.2991(3) 0.0407(12) Uani 1 1 d .
H18A H 0.5491 0.5614 0.3357 0.061 Uiso 1 1 calc R
H18B H 0.4398 0.6007 0.2753 0.061 Uiso 1 1 calc R
H18C H 0.4699 0.6593 0.3206 0.061 Uiso 1 1 calc R
C19 C 0.6950(5) 0.6790(4) 0.2806(3) 0.0440(13) Uani 1 1 d .
H19A H 0.7460 0.6278 0.3159 0.066 Uiso 1 1 calc R
H19B H 0.6539 0.7209 0.3035 0.066 Uiso 1 1 calc R
H19C H 0.7468 0.7068 0.2451 0.066 Uiso 1 1 calc R
C20 C 0.6617(5) 0.5716(3) 0.2183(3) 0.0364(11) Uani 1 1 d .
H20A H 0.6985 0.5210 0.2591 0.055 Uiso 1 1 calc R
H20B H 0.7258 0.5892 0.1874 0.055 Uiso 1 1 calc R
H20C H 0.6013 0.5559 0.1924 0.055 Uiso 1 1 calc R
C21 C 0.4386(4) 0.8460(3) 0.1824(2) 0.0289(9) Uani 1 1 d .
C22 C 0.3516(6) 0.8297(4) 0.2444(3) 0.0455(13) Uani 1 1 d .
H22A H 0.3065 0.8861 0.2479 0.068 Uiso 1 1 calc R
H22B H 0.4005 0.7958 0.2887 0.068 Uiso 1 1 calc R
H22C H 0.2934 0.7971 0.2355 0.068 Uiso 1 1 calc R
C23 C 0.3584(5) 0.9074(3) 0.1138(3) 0.0333(10) Uani 1 1 d .
H23A H 0.3156 0.9619 0.1215 0.050 Uiso 1 1 calc R
H23B H 0.2982 0.8778 0.1023 0.050 Uiso 1 1 calc R
H23C H 0.4113 0.9209 0.0747 0.050 Uiso 1 1 calc R
C24 C 0.5369(5) 0.8928(4) 0.1981(3) 0.0442(13) Uani 1 1 d .
H24A H 0.4961 0.9503 0.2013 0.066 Uiso 1 1 calc R
H24B H 0.5929 0.9004 0.1601 0.066 Uiso 1 1 calc R
H24C H 0.5833 0.8571 0.2428 0.066 Uiso 1 1 calc R

loop_
_atom_site_aniso_label
_atom_site_aniso_U_11
_atom_site_aniso_U_22
_atom_site_aniso_U_33
_atom_site_aniso_U_23
_atom_site_aniso_U_13
_atom_site_aniso_U_12
Sn25 0.01478(13) 0.01824(13) 0.01941(14) -0.00655(10) 0.00122(9) -0.00360(10)
P25 0.0190(5) 0.0238(5) 0.0178(5) -0.0087(4) 0.0033(4) -0.0088(4)
P26 0.0152(4) 0.0244(5) 0.0185(5) -0.0099(4) 0.0017(4) -0.0028(4)
F25 0.0197(14) 0.064(2) 0.057(2) -0.0048(16) -0.0109(13) -0.0103(14)
F26 0.065(2) 0.066(2) 0.0195(14) -0.0065(14) -0.0016(14) 0.0018(18)
F27 0.0319(14) 0.0289(14) 0.0399(16) -0.0024(12) -0.0067(12) 0.0009(11)
F28 0.0325(15) 0.063(2) 0.067(2) -0.0362(17) 0.0074(15) -0.0301(15)
F29 0.057(2) 0.062(2) 0.0373(16) -0.0336(15) 0.0069(14) -0.0247(16)
F30 0.0493(18) 0.0288(14) 0.0484(18) -0.0175(13) -0.0024(14) -0.0133(13)
F31 0.077(3) 0.068(2) 0.0323(16) -0.0334(16) 0.0085(16) -0.0238(19)
F32 0.0408(17) 0.0352(16) 0.0415(17) -0.0001(13) -0.0106(13) 0.0001(13)
F33 0.0450(18) 0.072(2) 0.0212(14) -0.0089(14) -0.0073(12) 0.0016(16)
F34 0.0204(14) 0.071(2) 0.0446(18) -0.0065(16) -0.0093(12) -0.0031(14)
F35 0.0223(14) 0.069(2) 0.085(3) -0.043(2) 0.0024(15) -0.0204(15)
F36 0.0377(15) 0.0346(15) 0.0427(16) -0.0192(12) 0.0023(13) -0.0112(12)
O25 0.0179(13) 0.0262(14) 0.0243(14) -0.0139(11) 0.0024(11) -0.0073(11)
O26 0.0145(13) 0.0330(16) 0.0198(14) -0.0086(12) 0.0006(10) -0.0059(11)
C25 0.0162(18) 0.026(2) 0.0228(19) -0.0091(15) -0.0021(15) -0.0075(15)
C26 0.0211(19) 0.027(2) 0.0184(18) -0.0084(15) 0.0028(15) -0.0085(16)
C27 0.0197(19) 0.041(3) 0.024(2) -0.0104(18) 0.0001(16) -0.0083(18)
C28 0.028(2) 0.040(3) 0.034(2) -0.020(2) 0.0023(18) -0.0173(19)
C29 0.028(2) 0.035(2) 0.035(2) -0.0196(19) 0.0101(19) -0.0117(19)
C30 0.032(2) 0.033(2) 0.050(3) -0.018(2) 0.015(2) -0.004(2)
C31 0.047(3) 0.050(3) 0.043(3) -0.028(2) 0.025(2) -0.019(2)
C32 0.044(3) 0.047(3) 0.052(3) -0.035(3) 0.011(2) -0.019(2)
C33 0.033(2) 0.030(2) 0.0182(19) -0.0041(16) -0.0017(17) -0.0106(18)
C34 0.050(3) 0.038(3) 0.032(3) 0.000(2) 0.007(2) -0.022(2)
C35 0.050(3) 0.048(3) 0.028(2) -0.010(2) -0.013(2) -0.014(3)
C36 0.034(2) 0.024(2) 0.030(2) -0.0024(17) -0.0017(18) -0.0077(18)
C37 0.0182(18) 0.032(2) 0.0175(18) -0.0095(16) -0.0020(14) -0.0038(16)
C38 0.0153(18) 0.034(2) 0.0218(19) -0.0123(16) 0.0020(15) -0.0037(16)
C39 0.022(2) 0.050(3) 0.020(2) -0.0040(19) -0.0070(16) -0.0016(19)
C40 0.023(2) 0.044(3) 0.029(2) -0.019(2) 0.0024(17) -0.0102(19)
C41 0.025(2) 0.027(2) 0.031(2) -0.0157(17) 0.0010(17) -0.0011(17)
C42 0.032(2) 0.022(2) 0.037(2) -0.0093(18) 0.0020(19) -0.0009(18)
C43 0.054(3) 0.041(3) 0.037(3) -0.021(2) -0.007(2) -0.011(2)
C44 0.043(3) 0.046(3) 0.055(3) -0.031(3) 0.014(3) 0.003(2)
C45 0.025(2) 0.034(2) 0.0176(19) -0.0069(16) 0.0025(16) -0.0058(17)
C46 0.045(3) 0.038(3) 0.026(2) -0.0053(19) 0.003(2) -0.019(2)
C47 0.030(2) 0.061(3) 0.025(2) -0.012(2) 0.0124(19) -0.010(2)
C48 0.032(2) 0.047(3) 0.024(2) -0.006(2) -0.0046(18) -0.007(2)
Sn1 0.01496(13) 0.01934(13) 0.01821(13) -0.00563(10) -0.00072(9) -0.00376(10)
P1 0.0155(4) 0.0263(5) 0.0168(5) -0.0077(4) -0.0012(4) -0.0024(4)
P2 0.0182(5) 0.0266(5) 0.0177(5) -0.0094(4) 0.0009(4) -0.0088(4)
F1 0.082(3) 0.067(2) 0.0200(14) -0.0089(14) 0.0021(15) -0.029(2)
F2 0.0241(14) 0.070(2) 0.056(2) -0.0092(17) 0.0103(14) -0.0212(15)
F3 0.0391(16) 0.0299(14) 0.0430(16) -0.0075(12) 0.0066(13) -0.0115(12)
F4 0.0490(19) 0.070(2) 0.0422(18) -0.0399(17) 0.0029(15) -0.0001(16)
F5 0.0180(13) 0.068(2) 0.073(2) -0.0422(19) 0.0105(14) -0.0003(13)
F6 0.0410(17) 0.0342(16) 0.058(2) -0.0234(14) 0.0096(15) 0.0019(13)
F7 0.0501(18) 0.0298(15) 0.0448(17) -0.0029(12) 0.0117(14) -0.0158(13)
F8 0.061(2) 0.062(2) 0.0187(13) -0.0025(13) 0.0059(13) -0.0268(17)
F9 0.0342(16) 0.065(2) 0.0487(19) -0.0031(16) 0.0081(14) -0.0306(15)
F10 0.0347(15) 0.0302(14) 0.0414(16) -0.0108(12) 0.0043(12) 0.0018(12)
F11 0.071(2) 0.062(2) 0.0300(16) -0.0291(15) -0.0019(15) 0.0042(18)
F12 0.0204(14) 0.070(2) 0.083(3) -0.041(2) 0.0141(15) -0.0069(14)
O1 0.0146(13) 0.0322(15) 0.0243(14) -0.0147(12) -0.0003(11) -0.0046(11)
O2 0.0167(13) 0.0292(15) 0.0176(13) -0.0051(11) -0.0003(10) -0.0076(11)
C1 0.0151(17) 0.032(2) 0.025(2) -0.0144(17) 0.0054(15) -0.0046(15)
C2 0.0125(17) 0.036(2) 0.0216(19) -0.0118(17) 0.0005(14) -0.0027(16)
C3 0.023(2) 0.047(3) 0.023(2) -0.0133(19) 0.0048(17) -0.0101(19)
C4 0.022(2) 0.047(3) 0.036(3) -0.025(2) 0.0030(18) -0.0012(19)
C5 0.023(2) 0.037(2) 0.028(2) -0.0183(18) 0.0020(17) -0.0058(18)
C6 0.035(3) 0.040(3) 0.041(3) -0.018(2) 0.003(2) -0.018(2)
C7 0.026(2) 0.065(4) 0.040(3) -0.029(3) -0.009(2) -0.008(2)
C8 0.035(3) 0.043(3) 0.040(3) -0.024(2) 0.008(2) -0.006(2)
C9 0.029(2) 0.031(2) 0.0163(19) -0.0007(16) -0.0026(16) -0.0006(18)
C10 0.036(3) 0.045(3) 0.037(3) 0.001(2) -0.013(2) -0.001(2)
C11 0.057(3) 0.043(3) 0.029(3) -0.005(2) 0.014(2) -0.013(3)
C12 0.034(2) 0.023(2) 0.036(2) -0.0048(18) -0.0003(19) -0.0005(18)
C13 0.0160(17) 0.030(2) 0.0188(18) -0.0079(15) 0.0038(14) -0.0084(15)
C14 0.0203(19) 0.034(2) 0.0188(19) -0.0106(16) 0.0024(15) -0.0108(16)
C15 0.032(2) 0.045(3) 0.027(2) -0.009(2) 0.0077(18) -0.021(2)
C16 0.021(2) 0.044(3) 0.025(2) -0.0178(19) 0.0038(16) -0.0054(18)
C17 0.030(2) 0.041(3) 0.0156(19) -0.0060(17) -0.0055(16) -0.0117(19)
C18 0.046(3) 0.050(3) 0.024(2) -0.002(2) 0.002(2) -0.021(2)
C19 0.040(3) 0.061(4) 0.034(3) -0.014(2) -0.013(2) -0.018(3)
C20 0.034(3) 0.034(2) 0.030(2) -0.0027(19) -0.0079(19) 0.002(2)
C21 0.030(2) 0.033(2) 0.031(2) -0.0179(19) 0.0078(18) -0.0114(18)
C22 0.053(3) 0.053(3) 0.041(3) -0.026(3) 0.022(3) -0.017(3)
C23 0.036(2) 0.027(2) 0.040(3) -0.0139(19) 0.007(2) -0.0083(19)
C24 0.046(3) 0.050(3) 0.055(3) -0.035(3) 0.007(3) -0.024(3)

loop_
_atom_type_symbol
_atom_type_description
_atom_type_scat_dispersion_real
_atom_type_scat_dispersion_imag
_atom_type_scat_source
C C 0.0033 0.0016 'International Tables Vol C Tables 4.2.6.8 and 6.1.1.4'
H H 0.0000 0.0000 'International Tables Vol C Tables 4.2.6.8 and 6.1.1.4'
F F 0.0171 0.0103 'International Tables Vol C Tables 4.2.6.8 and 6.1.1.4'
O O 0.0106 0.0060 'International Tables Vol C Tables 4.2.6.8 and 6.1.1.4'
P P 0.1023 0.0942 'International Tables Vol C Tables 4.2.6.8 and 6.1.1.4'
Sn Sn -0.6537 1.4246 'International Tables Vol C Tables 4.2.6.8 and 6.1.1.4'

loop_
_geom_angle_atom_site_label_1
_geom_angle_atom_site_label_2
_geom_angle_atom_site_label_3
_geom_angle
O25 Sn25 O26 104.67(11)
O25 Sn25 P26 82.20(8)
O26 Sn25 P26 71.19(8)
O25 Sn25 P25 71.17(8)
O26 Sn25 P25 82.75(8)
P26 Sn25 P25 136.43(3)
C26 P25 C29 106.0(2)
C26 P25 C33 104.01(19)
C29 P25 C33 112.2(2)
C26 P25 Sn25 95.99(13)
C29 P25 Sn25 113.69(15)
C33 P25 Sn25 121.63(15)
C38 P26 C45 106.2(2)
C38 P26 C41 103.7(2)
C45 P26 C41 112.1(2)
C38 P26 Sn25 96.17(13)
C45 P26 Sn25 113.27(14)
C41 P26 Sn25 122.12(15)
C25 O25 Sn25 123.9(2)
C37 O26 Sn25 124.9(2)
O25 C25 C27 108.3(3)
O25 C25 C28 105.8(3)
C27 C25 C28 108.3(3)
O25 C25 C26 115.6(3)
C27 C25 C26 110.3(3)
C28 C25 C26 108.2(3)
C25 C26 P25 112.9(3)
F26 C27 F25 106.3(4)
F26 C27 F27 106.7(4)
F25 C27 F27 106.2(4)
F26 C27 C25 113.7(4)
F25 C27 C25 113.6(4)
F27 C27 C25 109.9(3)
F30 C28 F29 107.1(4)
F30 C28 F28 107.3(4)
F29 C28 F28 107.1(4)
F30 C28 C25 110.4(4)
F29 C28 C25 113.3(4)
F28 C28 C25 111.3(4)
C31 C29 C30 108.4(4)
C31 C29 C32 110.7(4)
C30 C29 C32 107.8(4)
C31 C29 P25 115.7(3)
C30 C29 P25 107.0(3)
C32 C29 P25 107.1(3)
C34 C33 C36 108.9(4)
C34 C33 C35 109.4(4)
C36 C33 C35 107.9(4)
C34 C33 P25 115.1(3)
C36 C33 P25 105.3(3)
C35 C33 P25 109.9(3)
O26 C37 C40 109.2(3)
O26 C37 C39 106.1(3)
C40 C37 C39 108.8(4)
O26 C37 C38 114.9(3)
C40 C37 C38 109.9(3)
C39 C37 C38 107.6(3)
C37 C38 P26 113.3(3)
F32 C39 F33 106.6(4)
F32 C39 F34 107.4(4)
F33 C39 F34 106.2(4)
F32 C39 C37 111.3(4)
F33 C39 C37 112.9(4)
F34 C39 C37 112.2(4)
F31 C40 F35 106.8(4)
F31 C40 F36 105.6(4)
F35 C40 F36 106.3(4)
F31 C40 C37 113.1(4)
F35 C40 C37 113.8(4)
F36 C40 C37 110.6(3)
C42 C41 C43 107.9(4)
C42 C41 C44 108.4(4)
C43 C41 C44 109.8(4)
C42 C41 P26 105.4(3)
C43 C41 P26 109.5(3)
C44 C41 P26 115.6(3)
C47 C45 C46 109.3(4)
C47 C45 C48 109.5(4)
C46 C45 C48 106.5(4)
C47 C45 P26 115.7(3)
C46 C45 P26 107.6(3)
C48 C45 P26 107.8(3)
O2 Sn1 O1 104.00(11)
O2 Sn1 P1 82.38(8)
O1 Sn1 P1 71.29(8)
O2 Sn1 P2 71.33(8)
O1 Sn1 P2 82.54(8)
P1 Sn1 P2 136.97(3)
C2 P1 C5 105.9(2)
C2 P1 C9 103.9(2)
C5 P1 C9 111.9(2)
C2 P1 Sn1 96.16(13)
C5 P1 Sn1 113.35(15)
C9 P1 Sn1 122.30(15)
C14 P2 C17 105.7(2)
C14 P2 C21 103.6(2)
C17 P2 C21 112.7(2)
C14 P2 Sn1 95.96(13)
C17 P2 Sn1 113.71(15)
C21 P2 Sn1 121.63(15)
C1 O1 Sn1 124.6(2)
C13 O2 Sn1 124.1(2)
O1 C1 C3 108.8(3)
O1 C1 C4 106.3(3)
C3 C1 C4 108.1(4)
O1 C1 C2 115.8(3)
C3 C1 C2 109.7(3)
C4 C1 C2 107.9(3)
C1 C2 P1 112.7(3)
F1 C3 F2 107.3(4)
F1 C3 F3 106.5(4)
F2 C3 F3 106.6(4)
F1 C3 C1 112.6(4)
F2 C3 C1 113.7(4)
F3 C3 C1 109.7(3)
F4 C4 F6 106.7(4)
F4 C4 F5 107.0(4)
F6 C4 F5 106.4(4)
F4 C4 C1 113.2(4)
F6 C4 C1 110.6(4)
F5 C4 C1 112.4(4)
C7 C5 C8 110.4(4)
C7 C5 C6 109.8(4)
C8 C5 C6 106.3(4)
C7 C5 P1 115.3(3)
C8 C5 P1 107.4(3)
C6 C5 P1 107.1(3)
C11 C9 C10 109.8(4)
C11 C9 C12 107.9(4)
C10 C9 C12 108.5(4)
C11 C9 P1 109.9(3)
C10 C9 P1 115.5(3)
C12 C9 P1 104.9(3)
O2 C13 C16 109.1(3)
O2 C13 C15 105.9(3)
C16 C13 C15 108.6(4)
O2 C13 C14 115.4(3)
C16 C13 C14 110.0(3)
C15 C13 C14 107.6(3)
C13 C14 P2 112.8(3)
F7 C15 F8 105.9(4)
F7 C15 F9 107.2(4)
F8 C15 F9 106.6(4)
F7 C15 C13 111.3(4)
F8 C15 C13 113.6(4)
F9 C15 C13 111.9(4)
F10 C16 F11 106.2(4)
F10 C16 F12 106.5(4)
F11 C16 F12 106.8(4)
F10 C16 C13 110.5(3)
F11 C16 C13 112.8(4)
F12 C16 C13 113.7(4)
C19 C17 C20 109.3(4)
C19 C17 C18 109.5(4)
C20 C17 C18 107.0(4)
C19 C17 P2 115.8(4)
C20 C17 P2 107.0(3)
C18 C17 P2 107.9(3)
C24 C21 C22 110.1(4)
C24 C21 C23 108.7(4)
C22 C21 C23 107.9(4)
C24 C21 P2 115.2(3)
C22 C21 P2 109.2(3)
C23 C21 P2 105.5(3)

loop_
_geom_bond_atom_site_label_1
_geom_bond_atom_site_label_2
_geom_bond_distance
Sn25 O25 2.118(3)
Sn25 O26 2.128(3)
Sn25 P26 2.8376(12)
Sn25 P25 2.8460(11)
P25 C26 1.852(4)
P25 C29 1.883(5)
P25 C33 1.886(4)
P26 C38 1.850(4)
P26 C45 1.870(4)
P26 C41 1.882(4)
F25 C27 1.336(5)
F26 C27 1.319(5)
F27 C27 1.337(5)
F28 C28 1.343(5)
F29 C28 1.330(5)
F30 C28 1.324(6)
F31 C40 1.333(5)
F32 C39 1.325(6)
F33 C39 1.335(5)
F34 C39 1.344(5)
F35 C40 1.335(5)
F36 C40 1.348(6)
O25 C25 1.382(5)
O26 C37 1.368(5)
C25 C27 1.546(6)
C25 C28 1.549(6)
C25 C26 1.561(5)
C29 C31 1.521(6)
C29 C30 1.531(7)
C29 C32 1.540(7)
C33 C34 1.534(6)
C33 C36 1.535(7)
C33 C35 1.539(6)
C37 C40 1.526(6)
C37 C39 1.545(6)
C37 C38 1.572(6)
C41 C42 1.529(6)
C41 C43 1.540(7)
C41 C44 1.541(7)
C45 C47 1.527(6)
C45 C46 1.537(7)
C45 C48 1.542(6)
Sn1 O2 2.116(3)
Sn1 O1 2.115(3)
Sn1 P1 2.8482(12)
Sn1 P2 2.8499(11)
P1 C2 1.851(4)
P1 C5 1.881(5)
P1 C9 1.888(4)
P2 C14 1.852(4)
P2 C17 1.878(5)
P2 C21 1.880(5)
F1 C3 1.328(5)
F2 C3 1.329(5)
F3 C3 1.334(6)
F4 C4 1.328(6)
F5 C4 1.347(5)
F6 C4 1.328(6)
F7 C15 1.330(6)
F8 C15 1.337(6)
F9 C15 1.349(5)
F10 C16 1.324(6)
F11 C16 1.324(5)
F12 C16 1.336(5)
O1 C1 1.379(5)
O2 C13 1.378(5)
C1 C3 1.544(6)
C1 C4 1.545(6)
C1 C2 1.574(6)
C5 C7 1.516(6)
C5 C8 1.529(6)
C5 C6 1.531(7)
C9 C11 1.531(7)
C9 C10 1.535(6)
C9 C12 1.538(7)
C13 C16 1.540(6)
C13 C15 1.541(6)
C13 C14 1.575(5)
C17 C19 1.529(6)
C17 C20 1.533(7)
C17 C18 1.535(7)
C21 C24 1.528(6)
C21 C22 1.538(7)
C21 C23 1.539(7)

loop_
_geom_torsion_atom_site_label_1
_geom_torsion_atom_site_label_2
_geom_torsion_atom_site_label_3
_geom_torsion_atom_site_label_4
_geom_torsion
O25 Sn25 P25 C26 -23.96(16)
O26 Sn25 P25 C26 -132.21(16)
P26 Sn25 P25 C26 -79.46(14)
O25 Sn25 P25 C29 -134.35(19)
O26 Sn25 P25 C29 117.40(19)
P26 Sn25 P25 C29 170.15(17)
O25 Sn25 P25 C33 86.56(18)
O26 Sn25 P25 C33 -21.69(18)
P26 Sn25 P25 C33 31.06(17)
O25 Sn25 P26 C38 -131.66(16)
O26 Sn25 P26 C38 -23.20(16)
P25 Sn25 P26 C38 -79.73(15)
O25 Sn25 P26 C45 117.72(17)
O26 Sn25 P26 C45 -133.82(18)
P25 Sn25 P26 C45 169.65(15)
O25 Sn25 P26 C41 -21.24(19)
O26 Sn25 P26 C41 87.23(19)
P25 Sn25 P26 C41 30.70(18)
O26 Sn25 O25 C25 122.2(3)
P26 Sn25 O25 C25 -169.7(3)
P25 Sn25 O25 C25 45.3(3)
O25 Sn25 O26 C37 121.2(3)
P26 Sn25 O26 C37 44.9(3)
P25 Sn25 O26 C37 -170.5(3)
Sn25 O25 C25 C27 70.8(4)
Sn25 O25 C25 C28 -173.3(3)
Sn25 O25 C25 C26 -53.6(4)
O25 C25 C26 P25 17.6(4)
C27 C25 C26 P25 -105.7(3)
C28 C25 C26 P25 136.0(3)
C29 P25 C26 C25 127.2(3)
C33 P25 C26 C25 -114.3(3)
Sn25 P25 C26 C25 10.4(3)
O25 C25 C27 F26 55.5(5)
C28 C25 C27 F26 -58.8(5)
C26 C25 C27 F26 -177.0(4)
O25 C25 C27 F25 177.2(4)
C28 C25 C27 F25 62.9(5)
C26 C25 C27 F25 -55.3(5)
O25 C25 C27 F27 -64.0(4)
C28 C25 C27 F27 -178.3(3)
C26 C25 C27 F27 63.5(4)
O25 C25 C28 F30 62.0(4)
C27 C25 C28 F30 177.9(4)
C26 C25 C28 F30 -62.5(4)
O25 C25 C28 F29 -58.1(5)
C27 C25 C28 F29 57.8(5)
C26 C25 C28 F29 177.4(4)
O25 C25 C28 F28 -179.0(4)
C27 C25 C28 F28 -63.0(5)
C26 C25 C28 F28 56.5(5)
C26 P25 C29 C31 64.9(4)
C33 P25 C29 C31 -48.1(4)
Sn25 P25 C29 C31 169.0(3)
C26 P25 C29 C30 -56.0(3)
C33 P25 C29 C30 -168.9(3)
Sn25 P25 C29 C30 48.2(3)
C26 P25 C29 C32 -171.3(3)
C33 P25 C29 C32 75.8(4)
Sn25 P25 C29 C32 -67.1(4)
C26 P25 C33 C34 -49.8(4)
C29 P25 C33 C34 64.4(4)
Sn25 P25 C33 C34 -156.0(3)
C26 P25 C33 C36 70.2(3)
C29 P25 C33 C36 -175.7(3)
Sn25 P25 C33 C36 -36.1(3)
C26 P25 C33 C35 -173.8(3)
C29 P25 C33 C35 -59.7(4)
Sn25 P25 C33 C35 79.9(4)
Sn25 O26 C37 C40 71.5(4)
Sn25 O26 C37 C39 -171.4(3)
Sn25 O26 C37 C38 -52.5(5)
O26 C37 C38 P26 17.1(5)
C40 C37 C38 P26 -106.6(3)
C39 C37 C38 P26 135.1(3)
C45 P26 C38 C37 126.7(3)
C41 P26 C38 C37 -115.0(3)
Sn25 P26 C38 C37 10.2(3)
O26 C37 C39 F32 61.2(5)
C40 C37 C39 F32 178.6(4)
C38 C37 C39 F32 -62.4(5)
O26 C37 C39 F33 -58.6(5)
C40 C37 C39 F33 58.8(5)
C38 C37 C39 F33 177.9(4)
O26 C37 C39 F34 -178.5(4)
C40 C37 C39 F34 -61.1(5)
C38 C37 C39 F34 57.9(5)
O26 C37 C40 F31 55.4(5)
C39 C37 C40 F31 -60.0(5)
C38 C37 C40 F31 -177.6(4)
O26 C37 C40 F35 177.6(4)
C39 C37 C40 F35 62.2(5)
C38 C37 C40 F35 -55.5(5)
O26 C37 C40 F36 -62.8(4)
C39 C37 C40 F36 -178.3(3)
C38 C37 C40 F36 64.1(4)
C38 P26 C41 C42 70.2(3)
C45 P26 C41 C42 -175.7(3)
Sn25 P26 C41 C42 -36.3(3)
C38 P26 C41 C43 -174.0(3)
C45 P26 C41 C43 -59.8(4)
Sn25 P26 C41 C43 79.5(4)
C38 P26 C41 C44 -49.5(4)
C45 P26 C41 C44 64.7(4)
Sn25 P26 C41 C44 -155.9(3)
C38 P26 C45 C47 66.1(4)
C41 P26 C45 C47 -46.5(4)
Sn25 P26 C45 C47 170.4(3)
C38 P26 C45 C46 -56.4(4)
C41 P26 C45 C46 -169.0(3)
Sn25 P26 C45 C46 47.9(3)
C38 P26 C45 C48 -171.0(3)
C41 P26 C45 C48 76.4(4)
Sn25 P26 C45 C48 -66.7(3)
O2 Sn1 P1 C2 -131.45(17)
O1 Sn1 P1 C2 -23.81(17)
P2 Sn1 P1 C2 -79.51(15)
O2 Sn1 P1 C5 118.28(18)
O1 Sn1 P1 C5 -134.08(18)
P2 Sn1 P1 C5 170.22(15)
O2 Sn1 P1 C9 -20.70(19)
O1 Sn1 P1 C9 86.94(19)
P2 Sn1 P1 C9 31.24(18)
O2 Sn1 P2 C14 -23.72(16)
O1 Sn1 P2 C14 -131.29(17)
P1 Sn1 P2 C14 -79.19(15)
O2 Sn1 P2 C17 -133.78(19)
O1 Sn1 P2 C17 118.65(19)
P1 Sn1 P2 C17 170.75(16)
O2 Sn1 P2 C21 86.32(19)
O1 Sn1 P2 C21 -21.25(19)
P1 Sn1 P2 C21 30.85(18)
O2 Sn1 O1 C1 121.4(3)
P1 Sn1 O1 C1 44.6(3)
P2 Sn1 O1 C1 -170.0(3)
O1 Sn1 O2 C13 122.4(3)
P1 Sn1 O2 C13 -169.2(3)
P2 Sn1 O2 C13 45.4(3)
Sn1 O1 C1 C3 71.9(4)
Sn1 O1 C1 C4 -171.9(3)
Sn1 O1 C1 C2 -52.1(5)
O1 C1 C2 P1 16.3(5)
C3 C1 C2 P1 -107.3(3)
C4 C1 C2 P1 135.2(3)
C5 P1 C2 C1 127.4(3)
C9 P1 C2 C1 -114.6(3)
Sn1 P1 C2 C1 10.9(3)
O1 C1 C3 F1 55.4(5)
C4 C1 C3 F1 -59.7(5)
C2 C1 C3 F1 -177.1(4)
O1 C1 C3 F2 177.7(4)
C4 C1 C3 F2 62.6(5)
C2 C1 C3 F2 -54.8(5)
O1 C1 C3 F3 -63.0(4)
C4 C1 C3 F3 -178.1(4)
C2 C1 C3 F3 64.5(4)
O1 C1 C4 F4 -57.2(5)
C3 C1 C4 F4 59.5(5)
C2 C1 C4 F4 178.1(4)
O1 C1 C4 F6 62.6(5)
C3 C1 C4 F6 179.3(4)
C2 C1 C4 F6 -62.2(5)
O1 C1 C4 F5 -178.6(4)
C3 C1 C4 F5 -61.9(5)
C2 C1 C4 F5 56.6(5)
C2 P1 C5 C7 64.8(4)
C9 P1 C5 C7 -47.8(4)
Sn1 P1 C5 C7 168.9(3)
C2 P1 C5 C8 -171.7(3)
C9 P1 C5 C8 75.7(4)
Sn1 P1 C5 C8 -67.5(3)
C2 P1 C5 C6 -57.8(3)
C9 P1 C5 C6 -170.4(3)
Sn1 P1 C5 C6 46.4(3)
C2 P1 C9 C11 -174.1(3)
C5 P1 C9 C11 -60.2(4)
Sn1 P1 C9 C11 79.2(4)
C2 P1 C9 C10 -49.2(4)
C5 P1 C9 C10 64.6(4)
Sn1 P1 C9 C10 -155.9(3)
C2 P1 C9 C12 70.2(3)
C5 P1 C9 C12 -176.0(3)
Sn1 P1 C9 C12 -36.6(3)
Sn1 O2 C13 C16 70.7(4)
Sn1 O2 C13 C15 -172.6(3)
Sn1 O2 C13 C14 -53.7(4)
O2 C13 C14 P2 17.8(5)
C16 C13 C14 P2 -106.1(3)
C15 C13 C14 P2 135.8(3)
C17 P2 C14 C13 126.8(3)
C21 P2 C14 C13 -114.5(3)
Sn1 P2 C14 C13 10.1(3)
O2 C13 C15 F7 61.8(5)
C16 C13 C15 F7 178.8(4)
C14 C13 C15 F7 -62.2(5)
O2 C13 C15 F8 -57.6(5)
C16 C13 C15 F8 59.4(5)
C14 C13 C15 F8 178.4(4)
O2 C13 C15 F9 -178.4(4)
C16 C13 C15 F9 -61.4(5)
C14 C13 C15 F9 57.7(5)
O2 C13 C16 F10 -61.6(4)
C15 C13 C16 F10 -176.5(3)
C14 C13 C16 F10 66.0(4)
O2 C13 C16 F11 57.1(5)
C15 C13 C16 F11 -57.9(5)
C14 C13 C16 F11 -175.4(4)
O2 C13 C16 F12 178.8(4)
C15 C13 C16 F12 63.9(5)
C14 C13 C16 F12 -53.6(5)
C14 P2 C17 C19 64.2(4)
C21 P2 C17 C19 -48.3(4)
Sn1 P2 C17 C19 168.2(3)
C14 P2 C17 C20 -57.9(4)
C21 P2 C17 C20 -170.4(3)
Sn1 P2 C17 C20 46.1(3)
C14 P2 C17 C18 -172.7(3)
C21 P2 C17 C18 74.8(4)
Sn1 P2 C17 C18 -68.7(4)
C14 P2 C21 C24 -50.2(4)
C17 P2 C21 C24 63.6(4)
Sn1 P2 C21 C24 -156.1(3)
C14 P2 C21 C22 -174.5(4)
C17 P2 C21 C22 -60.8(4)
Sn1 P2 C21 C22 79.5(4)
C14 P2 C21 C23 69.7(3)
C17 P2 C21 C23 -176.5(3)
Sn1 P2 C21 C23 -36.3(3)
